data_2242686
loop_
_publ_author_name
'Salian, Akshatha R.'
'Foro, Sabine'
'Gowda, B. Thimme'

_publ_section_title
;
 Crystal structure and Hirshfeld surface analysis of
 (<i>E</i>)-<i>N</i>'-benzylidene-4-chlorobenzenesulfonohydrazide and of
 its (<i>E</i>)-4-chloro-<i>N</i>'-(<i>ortho</i>- and
 <i>para</i>-methylbenzylidene)benzenesulfonohydrazide derivatives
;
_journal_coeditor_code SU5455
_journal_issue 11
_journal_name_full 'Acta Crystallographica Section E'
_journal_page_first 1613
_journal_page_last 1618
_journal_paper_doi 10.1107/S2056989018014500
_journal_volume 74
_journal_year 2018
_chemical_formula_iupac 'C13 H11 Cl N2 O2 S'
_chemical_formula_moiety 'C13 H11 Cl N2 O2 S'
_chemical_formula_sum 'C13 H11 Cl N2 O2 S'
_chemical_formula_weight 294.75
_chemical_name_systematic
;
(<i>E</i>)-<i>N</i>'-Benzylidene-4-chlorobenzenesulfonohydrazide
;
_space_group_crystal_system monoclinic
_space_group_IT_number 14
_space_group_name_Hall '-P 2ybc'
_space_group_name_H-M_alt 'P 1 21/c 1'
_symmetry_space_group_name_Hall '-P 2ybc'
_symmetry_space_group_name_H-M 'P 1 21/c 1'
_atom_sites_solution_hydrogens mixed
_audit_creation_method SHELXL2014
_cell_angle_alpha 90
_cell_angle_beta 104.270(10)
_cell_angle_gamma 90
_cell_formula_units_Z 4
_cell_length_a 14.949(2)
_cell_length_b 10.0200(10)
_cell_length_c 9.6410(10)
_cell_measurement_reflns_used 692
_cell_measurement_temperature 293(2)
_cell_measurement_theta_max 27.95
_cell_measurement_theta_min 2.80
_cell_volume 1399.6(3)
_computing_cell_refinement
;
CrysAlis CCD (Oxford Diffraction, 2009)
;
_computing_data_collection
;
CrysAlis CCD (Oxford Diffraction, 2009)
;
_computing_data_reduction
;
CrysAlis RED (Oxford Diffraction, 2009)
;
_computing_molecular_graphics
;
PLATON (Spek, 2009)
;
_computing_publication_material
;
SHELXL2014 (Sheldrick, 2015) and PLATON (Spek, 2009)
;
_computing_structure_refinement
;
SHELXL2014 (Sheldrick, 2015)
;
_computing_structure_solution
;
SHELXS2013 (Sheldrick, 2008)
;
_diffrn_ambient_temperature 293(2)
_diffrn_measured_fraction_theta_full 0.995
_diffrn_measured_fraction_theta_max 0.995
_diffrn_measurement_device_type
;
Oxford Diffraction Xcalibur diffractometer
with Sapphire CCD detector
;
_diffrn_measurement_method
;
Rotation method data acquisition using omega scans.
;
_diffrn_radiation_type MoK\a
_diffrn_radiation_wavelength 0.71073
_diffrn_reflns_av_R_equivalents 0.0748
_diffrn_reflns_av_unetI/netI 0.1414
_diffrn_reflns_limit_h_max 18
_diffrn_reflns_limit_h_min -16
_diffrn_reflns_limit_k_max 8
_diffrn_reflns_limit_k_min -12
_diffrn_reflns_limit_l_max 11
_diffrn_reflns_limit_l_min -8
_diffrn_reflns_number 4831
_diffrn_reflns_theta_full 25.242
_diffrn_reflns_theta_max 25.347
_diffrn_reflns_theta_min 2.812
_diffrn_source 'Enhance (Mo) X-ray Source'
_exptl_absorpt_coefficient_mu 0.420
_exptl_absorpt_correction_T_max 0.967
_exptl_absorpt_correction_T_min 0.921
_exptl_absorpt_correction_type multi-scan
_exptl_absorpt_process_details
;
(CrysAlis RED; Oxford Diffraction, 2009)
;
_exptl_crystal_colour colourless
_exptl_crystal_density_diffrn 1.399
_exptl_crystal_description plate
_exptl_crystal_F_000 608
_exptl_crystal_size_max 0.200
_exptl_crystal_size_mid 0.160
_exptl_crystal_size_min 0.080
_refine_diff_density_max 0.230
_refine_diff_density_min -0.208
_refine_ls_extinction_method none
_refine_ls_goodness_of_fit_ref 0.907
_refine_ls_hydrogen_treatment mixed
_refine_ls_matrix_type full
_refine_ls_number_parameters 175
_refine_ls_number_reflns 2547
_refine_ls_number_restraints 30
_refine_ls_restrained_S_all 0.940
_refine_ls_R_factor_all 0.1860
_refine_ls_R_factor_gt 0.0624
_refine_ls_shift/su_max 0.000
_refine_ls_shift/su_mean 0.000
_refine_ls_structure_factor_coef Fsqd
_refine_ls_weighting_details 'w=1/[\s^2^(Fo^2^)+(0.0368P)^2^] where P=(Fo^2^+2Fc^2^)/3'
_refine_ls_weighting_scheme calc
_refine_ls_wR_factor_gt 0.0869
_refine_ls_wR_factor_ref 0.1128
_reflns_number_gt 1034
_reflns_number_total 2547
_reflns_threshold_expression 'I > 2\s(I)'
_cod_data_source_file su5455sup1.cif
_cod_data_source_block I
_cod_database_code 2242686
_shelx_space_group_comment
;
The symmetry employed for this shelxl refinement is uniquely defined
by the following loop, which should always be used as a source of
symmetry information in preference to the above space-group names.
They are only intended as comments.
;
_shelx_estimated_absorpt_t_min 0.921
_shelx_estimated_absorpt_t_max 0.967
_shelxl_version_number 2014/6

loop_
_space_group_symop_operation_xyz
'x, y, z'
'-x, y+1/2, -z+1/2'
'-x, -y, -z'
'x, -y-1/2, z-1/2'

loop_
_atom_site_type_symbol
_atom_site_label
_atom_site_fract_x
_atom_site_fract_y
_atom_site_fract_z
_atom_site_U_iso_or_equiv
_atom_site_adp_type
_atom_site_calc_flag
_atom_site_occupancy
C C1 -0.1391(3) -0.4315(4) -0.0093(5) 0.0399(11) Uani d 1
C C2 -0.0889(3) -0.4861(5) 0.1175(5) 0.0475(12) Uani d 1
H H2 -0.0645 -0.4313 0.1955 0.057 Uiso calc 1
C C3 -0.0749(3) -0.6222(5) 0.1283(5) 0.0506(13) Uani d 1
H H3 -0.0400 -0.6591 0.2129 0.061 Uiso calc 1
C C4 -0.1128(3) -0.7031(4) 0.0134(5) 0.0494(13) Uani d 1
C C5 -0.1615(3) -0.6477(5) -0.1149(5) 0.0612(15) Uani d 1
H H5 -0.1848 -0.7023 -0.1936 0.073 Uiso calc 1
C C6 -0.1751(3) -0.5130(5) -0.1255(4) 0.0572(14) Uani d 1
H H6 -0.2087 -0.4759 -0.2110 0.069 Uiso calc 1
C C7 -0.4066(4) -0.3017(4) -0.0120(5) 0.0566(14) Uani d 1
H H7 -0.4032 -0.2745 0.0814 0.068 Uiso calc 1
C C8 -0.4945(4) -0.3538(5) -0.1000(6) 0.0631(15) Uani d 1
C C9 -0.4990(4) -0.4207(5) -0.2256(6) 0.0806(18) Uani d 1
H H9 -0.4455 -0.4349 -0.2562 0.097 Uiso calc 1
C C10 -0.5837(5) -0.4678(5) -0.3082(7) 0.0977(18) Uani d 1
H H10 -0.5875 -0.5122 -0.3942 0.117 Uiso calc 1
C C11 -0.6607(5) -0.4463(6) -0.2579(7) 0.0966(18) Uani d 1
H H11 -0.7171 -0.4770 -0.3127 0.116 Uiso calc 1
C C12 -0.6596(5) -0.3852(6) -0.1370(7) 0.0965(18) Uani d 1
H H12 -0.7135 -0.3750 -0.1062 0.116 Uiso calc 1
C C13 -0.5748(4) -0.3354(5) -0.0552(6) 0.0836(17) Uani d 1
H H13 -0.5728 -0.2898 0.0295 0.100 Uiso calc 1
N N1 -0.2581(3) -0.2379(4) 0.0314(3) 0.0489(10) Uani d 1
H H1N -0.254(3) -0.240(4) 0.119(2) 0.059 Uiso d 1
N N2 -0.3361(3) -0.2933(3) -0.0607(4) 0.0484(10) Uani d 1
O O1 -0.1806(2) -0.2192(3) -0.1656(3) 0.0587(9) Uani d 1
O O2 -0.0928(2) -0.1919(3) 0.0868(3) 0.0574(9) Uani d 1
Cl Cl1 -0.09997(10) -0.87458(12) 0.02899(14) 0.0712(5) Uani d 1
S S1 -0.16184(9) -0.25981(12) -0.01912(12) 0.0476(4) Uani d 1

loop_
_atom_site_aniso_label
_atom_site_aniso_U_11
_atom_site_aniso_U_22
_atom_site_aniso_U_33
_atom_site_aniso_U_12
_atom_site_aniso_U_13
_atom_site_aniso_U_23
C1 0.035(3) 0.046(3) 0.034(3) 0.000(2) 0.002(2) -0.001(2)
C2 0.040(3) 0.051(4) 0.045(3) -0.001(3) -0.001(2) -0.001(3)
C3 0.042(3) 0.058(4) 0.044(3) 0.002(3) -0.006(2) 0.007(3)
C4 0.044(3) 0.053(3) 0.053(3) 0.004(3) 0.017(3) 0.001(3)
C5 0.074(4) 0.058(4) 0.044(3) -0.007(3) 0.000(3) -0.010(3)
C6 0.068(4) 0.051(4) 0.041(3) 0.006(3) -0.008(3) 0.004(3)
C7 0.048(4) 0.054(3) 0.062(3) 0.001(3) 0.003(3) 0.003(3)
C8 0.049(4) 0.046(3) 0.087(4) 0.002(3) 0.004(3) 0.013(3)
C9 0.074(4) 0.065(3) 0.091(3) -0.013(3) -0.003(3) 0.001(3)
C10 0.099(4) 0.083(3) 0.101(3) -0.016(3) 0.007(3) -0.002(3)
C11 0.082(3) 0.081(4) 0.113(3) -0.014(3) -0.002(3) 0.017(3)
C12 0.070(3) 0.093(4) 0.121(4) -0.004(3) 0.013(3) 0.016(3)
C13 0.073(4) 0.068(4) 0.103(4) 0.004(3) 0.010(3) 0.015(3)
N1 0.044(2) 0.060(3) 0.037(2) -0.001(2) -0.001(2) -0.006(2)
N2 0.041(3) 0.046(3) 0.049(2) -0.003(2) -0.005(2) -0.0005(19)
O1 0.073(2) 0.066(2) 0.0337(17) -0.0022(18) 0.0068(15) 0.0120(16)
O2 0.057(2) 0.055(2) 0.0502(19) -0.0147(17) -0.0068(17) -0.0039(15)
Cl1 0.0744(11) 0.0529(9) 0.0819(10) 0.0069(8) 0.0112(8) 0.0037(7)
S1 0.0490(8) 0.0505(8) 0.0378(7) -0.0037(7) 0.0001(6) 0.0014(7)

loop_
_atom_type_symbol
_atom_type_description
_atom_type_scat_dispersion_real
_atom_type_scat_dispersion_imag
_atom_type_scat_source
C C 0.0033 0.0016 'International Tables Vol C Tables 4.2.6.8 and 6.1.1.4'
H H 0.0000 0.0000 'International Tables Vol C Tables 4.2.6.8 and 6.1.1.4'
N N 0.0061 0.0033 'International Tables Vol C Tables 4.2.6.8 and 6.1.1.4'
O O 0.0106 0.0060 'International Tables Vol C Tables 4.2.6.8 and 6.1.1.4'
Cl Cl 0.1484 0.1585 'International Tables Vol C Tables 4.2.6.8 and 6.1.1.4'
S S 0.1246 0.1234 'International Tables Vol C Tables 4.2.6.8 and 6.1.1.4'

loop_
_geom_angle_atom_site_label_1
_geom_angle_atom_site_label_2
_geom_angle_atom_site_label_3
_geom_angle
C2 C1 C6 120.1(4)
C2 C1 S1 119.5(4)
C6 C1 S1 120.3(4)
C3 C2 C1 119.8(4)
C3 C2 H2 120.1
C1 C2 H2 120.1
C4 C3 C2 119.8(4)
C4 C3 H3 120.1
C2 C3 H3 120.1
C3 C4 C5 120.3(4)
C3 C4 Cl1 120.0(4)
C5 C4 Cl1 119.8(4)
C6 C5 C4 119.8(4)
C6 C5 H5 120.1
C4 C5 H5 120.1
C5 C6 C1 120.1(4)
C5 C6 H6 119.9
C1 C6 H6 119.9
N2 C7 C8 121.3(5)
N2 C7 H7 119.4
C8 C7 H7 119.4
C9 C8 C13 118.9(6)
C9 C8 C7 121.7(5)
C13 C8 C7 119.5(6)
C8 C9 C10 120.5(6)
C8 C9 H9 119.7
C10 C9 H9 119.7
C11 C10 C9 117.7(6)
C11 C10 H10 121.1
C9 C10 H10 121.1
C12 C11 C10 124.0(7)
C12 C11 H11 118.0
C10 C11 H11 118.0
C11 C12 C13 118.3(7)
C11 C12 H12 120.9
C13 C12 H12 120.9
C8 C13 C12 120.5(6)
C8 C13 H13 119.7
C12 C13 H13 119.7
N2 N1 S1 114.5(3)
N2 N1 H1N 118(3)
S1 N1 H1N 117(3)
C7 N2 N1 115.8(4)
O1 S1 O2 120.03(19)
O1 S1 N1 106.33(18)
O2 S1 N1 104.79(18)
O1 S1 C1 108.75(19)
O2 S1 C1 109.4(2)
N1 S1 C1 106.7(2)

loop_
_geom_bond_atom_site_label_1
_geom_bond_atom_site_label_2
_geom_bond_distance
C1 C2 1.380(5)
C1 C6 1.383(5)
C1 S1 1.752(4)
C2 C3 1.379(5)
C2 H2 0.9300
C3 C4 1.377(5)
C3 H3 0.9300
C4 C5 1.387(6)
C4 Cl1 1.732(5)
C5 C6 1.365(6)
C5 H5 0.9300
C6 H6 0.9300
C7 N2 1.258(5)
C7 C8 1.473(6)
C7 H7 0.9300
C8 C9 1.371(6)
C8 C13 1.385(7)
C9 C10 1.400(7)
C9 H9 0.9300
C10 C11 1.372(7)
C10 H10 0.9300
C11 C12 1.313(7)
C11 H11 0.9300
C12 C13 1.409(7)
C12 H12 0.9300
C13 H13 0.9300
N1 N2 1.394(5)
N1 S1 1.644(4)
N1 H1N 0.831(18)
O1 S1 1.429(3)
O2 S1 1.432(3)

loop_
_geom_hbond_atom_site_label_D
_geom_hbond_atom_site_label_H
_geom_hbond_atom_site_label_A
_geom_hbond_site_symmetry_A
_geom_hbond_distance_DH
_geom_hbond_distance_HA
_geom_hbond_distance_DA
_geom_hbond_angle_DHA
N1 H1N O1 4_556 0.83(2) 2.14(3) 2.897(4) 152(4)
C3 H3 O2 2_545 0.93 2.43 3.305(5) 158

loop_
_geom_torsion_atom_site_label_1
_geom_torsion_atom_site_label_2
_geom_torsion_atom_site_label_3
_geom_torsion_atom_site_label_4
_geom_torsion
C6 C1 C2 C3 -0.3(7)
S1 C1 C2 C3 176.6(3)
C1 C2 C3 C4 -1.4(6)
C2 C3 C4 C5 2.8(7)
C2 C3 C4 Cl1 -177.1(3)
C3 C4 C5 C6 -2.7(7)
Cl1 C4 C5 C6 177.2(4)
C4 C5 C6 C1 1.1(7)
C2 C1 C6 C5 0.4(7)
S1 C1 C6 C5 -176.4(4)
N2 C7 C8 C9 13.9(7)
N2 C7 C8 C13 -166.2(5)
C13 C8 C9 C10 0.9(8)
C7 C8 C9 C10 -179.2(5)
C8 C9 C10 C11 -0.9(8)
C9 C10 C11 C12 -0.4(9)
C10 C11 C12 C13 1.6(9)
C9 C8 C13 C12 0.4(8)
C7 C8 C13 C12 -179.5(5)
C11 C12 C13 C8 -1.6(9)
C8 C7 N2 N1 177.8(4)
S1 N1 N2 C7 166.5(3)
N2 N1 S1 O1 49.9(3)
N2 N1 S1 O2 178.0(3)
N2 N1 S1 C1 -66.0(3)
C2 C1 S1 O1 157.4(3)
C6 C1 S1 O1 -25.7(4)
C2 C1 S1 O2 24.6(4)
C6 C1 S1 O2 -158.6(3)
C2 C1 S1 N1 -88.2(4)
C6 C1 S1 N1 88.6(4)

_cod_database_fobs_code 2242686
